data_7051560
loop_
_publ_author_name
'Arnal-Herault, Carole'
'Barboiu, Mihail'
'Petit, Eddy'
'Michau, Mathieu'
'van der Lee, Arie'

_publ_section_title
;
 Cation--\p interaction: a case for macrocycle--cation \p-interaction
 by its ureidoarene counteranion
;
_journal_issue 12
_journal_name_full 'New Journal of Chemistry'
_journal_page_first 1535
_journal_paper_doi 10.1039/b509240j
_journal_volume 29
_journal_year 2005
_chemical_absolute_configuration ad
_chemical_formula_moiety 'C12 H24 I K O6, H2 O'
_chemical_formula_sum 'C12 H26 I K O7'
_chemical_formula_weight 448.34
_space_group_IT_number 19
_symmetry_cell_setting orthorhombic
_symmetry_space_group_name_Hall 'P 2ac 2ab'
_symmetry_space_group_name_H-M 'P 21 21 21'
_atom_sites_solution_hydrogens geom
_atom_sites_solution_primary direct
_audit_creation_date 05-04-13
_audit_creation_method CRYSTALS_ver_12.80
_cell_angle_alpha 90
_cell_angle_beta 90
_cell_angle_gamma 90
_cell_formula_units_Z 4
_cell_length_a 8.230(3)
_cell_length_b 12.890(7)
_cell_length_c 17.337(7)
_cell_measurement_reflns_used 1640
_cell_measurement_temperature 120
_cell_measurement_theta_max 21
_cell_measurement_theta_min 3
_cell_volume 1839.2(14)
_computing_cell_refinement 'SAINT (Siemens ,1995)'
_computing_data_collection 'SMART (Siemens, 1993)'
_computing_data_reduction 'SAINT (Siemens ,1995)'
_computing_molecular_graphics 'CAMERON (Watkin et al., 1996)'
_computing_publication_material 'CRYSTALS (Betteridge et al., 2003)'
_computing_structure_refinement 'CRYSTALS (Betteridge et al., 2003)'
_computing_structure_solution 'SIR2002 (Burla et al, 2003)'
_diffrn_ambient_temperature 120
_diffrn_measured_fraction_theta_full 0.979
_diffrn_measured_fraction_theta_max 0.974
_diffrn_measurement_device_type 'Bruker SMART'
_diffrn_measurement_method '\f scans'
_diffrn_radiation_type synchrotron
_diffrn_radiation_wavelength 0.50915
_diffrn_reflns_av_R_equivalents 0.042
_diffrn_reflns_limit_h_max 11
_diffrn_reflns_limit_h_min -11
_diffrn_reflns_limit_k_max 17
_diffrn_reflns_limit_k_min -16
_diffrn_reflns_limit_l_max 23
_diffrn_reflns_limit_l_min -24
_diffrn_reflns_number 15542
_diffrn_reflns_theta_full 20.124
_diffrn_reflns_theta_max 20.747
_diffrn_reflns_theta_min 1.410
_diffrn_standards_number 0
_exptl_absorpt_coefficient_mu 1.993
_exptl_absorpt_correction_T_max 0.8527
_exptl_absorpt_correction_T_min 0.7416
_exptl_absorpt_correction_type none
_exptl_crystal_colour colourless
_exptl_crystal_density_diffrn 1.619
_exptl_crystal_description prism
_exptl_crystal_F_000 904.000
_exptl_crystal_size_max 0.20
_exptl_crystal_size_mid 0.15
_exptl_crystal_size_min 0.08
_refine_diff_density_max 3.95
_refine_diff_density_min -5.83
_refine_ls_abs_structure_details 'Flack, 436 Friedel-pairs'
_refine_ls_abs_structure_Flack 0.09(6)
_refine_ls_extinction_method None
_refine_ls_goodness_of_fit_ref 0.9855
_refine_ls_hydrogen_treatment mixed
_refine_ls_matrix_type full
_refine_ls_number_parameters 199
_refine_ls_number_reflns 4541
_refine_ls_number_restraints 0
_refine_ls_R_factor_all 0.0797
_refine_ls_R_factor_gt 0.0746
_refine_ls_shift/su_max 0.000292
_refine_ls_structure_factor_coef F
_refine_ls_weighting_details
;
Method, part 1, Chebychev polynomial, (Watkin, 1994, Prince, 1982)
[weight] = 1.0/[A~0~*T~0~(x)+A~1~*T~1~(x) ... +A~n-1~]*T~n-1~(x)]
where A~i~ are the Chebychev coefficients listed below and x= Fcalc/Fmax
Method = Robust Weighting (Prince, 1982)
W = [weight] * [1-(deltaF/6*sigmaF)^2^]^2^
A~i~ are:
3.16 0.902 2.44
;
_refine_ls_weighting_scheme calc
_refine_ls_wR_factor_all 0.0777
_refine_ls_wR_factor_gt 0.0769
_refine_ls_wR_factor_ref 0.0769
_reflns_limit_h_max 11
_reflns_limit_h_min -11
_reflns_limit_k_max 17
_reflns_limit_k_min 0
_reflns_limit_l_max 24
_reflns_limit_l_min 0
_reflns_number_gt 4541
_reflns_number_total 4977
_reflns_threshold_expression I>2.00u(I)
_oxford_diffrn_Wilson_B_factor 0.00
_oxford_diffrn_Wilson_scale 0.00
_oxford_refine_ls_scale 0.4481(15)
_oxford_structure_analysis_title 'mdbm24 in P 21 21 21'
_cod_data_source_file b509240j.txt
_cod_data_source_block CRYSTALS_cif
_cod_depositor_comments
;
The following automatic conversions were performed:
'_symmetry_cell_setting' value 'Orthorhombic' changed to 'orthorhombic'
according to '/home/saulius/struct/CIF-dictionaries/cif_core.dic'
dictionary named 'cif_core.dic' version 2.4.1 from 2010-06-29.

Automatic conversion script
Id: cif_fix_enum 1527 2010-12-29 10:47:43Z saulius 
;
_cod_original_sg_symbol_H-M 'P 21 21 21 '
_cod_original_formula_sum 'C12 H26 I1 K1 O7'
_cod_database_code 7051560

loop_
_symmetry_equiv_pos_as_xyz
x,y,z
x+1/2,-y+1/2,-z
-x,y+1/2,-z+1/2
-x+1/2,-y,z+1/2

loop_
_atom_site_label
_atom_site_type_symbol
_atom_site_fract_x
_atom_site_fract_y
_atom_site_fract_z
_atom_site_U_iso_or_equiv
_atom_site_occupancy
_atom_site_adp_type
_atom_site_refinement_flags_posn
_atom_site_refinement_flags_adp
_atom_site_refinement_flags_occupancy
_atom_site_disorder_assembly
_atom_site_disorder_group
_atom_site_attached_hydrogens
O1 O 0.7898(5) 0.5663(3) 0.5934(2) 0.0223 1.0000 Uani . . . . . .
C2 C 0.6236(7) 0.5692(6) 0.6160(4) 0.0259 1.0000 Uani . . . . . .
C3 C 0.5483(6) 0.6624(5) 0.5792(3) 0.0251 1.0000 Uani . . . . . .
O4 O 0.5587(5) 0.6517(3) 0.4979(2) 0.0212 1.0000 Uani . . . . . .
C5 C 0.4814(7) 0.7356(5) 0.4592(4) 0.0241 1.0000 Uani . . . . . .
C6 C 0.4979(6) 0.7191(5) 0.3738(3) 0.0224 1.0000 Uani . . . . . .
O7 O 0.6632(4) 0.7283(3) 0.3527(2) 0.0212 1.0000 Uani . . . . . .
C8 C 0.6790(8) 0.7228(5) 0.2712(3) 0.0277 1.0000 Uani . . . . . .
C9 C 0.8547(7) 0.7188(5) 0.2507(3) 0.0260 1.0000 Uani . . . . . .
O10 O 0.9263(5) 0.6268(4) 0.2829(3) 0.0236 1.0000 Uani . . . . . .
C11 C 1.0893(8) 0.6147(5) 0.2591(4) 0.0270 1.0000 Uani . . . . . .
C12 C 1.1538(7) 0.5201(5) 0.2987(4) 0.0282 1.0000 Uani . . . . . .
O13 O 1.1593(5) 0.5360(3) 0.3785(3) 0.0238 1.0000 Uani . . . . . .
C14 C 1.2270(7) 0.4498(5) 0.4186(5) 0.0341 1.0000 Uani . . . . . .
C15 C 1.2243(7) 0.4698(6) 0.5037(5) 0.0336 1.0000 Uani . . . . . .
O16 O 1.0608(5) 0.4751(3) 0.5275(3) 0.0245 1.0000 Uani . . . . . .
C17 C 1.0457(8) 0.4852(6) 0.6086(4) 0.0315 1.0000 Uani . . . . . .
C18 C 0.8696(8) 0.4814(5) 0.6306(4) 0.0285 1.0000 Uani . . . . . .
O19 O 0.9545(7) 0.6958(4) 0.0545(3) 0.0384 1.0000 Uani . . . . . .
K20 K 0.83029(12) 0.55924(9) 0.42905(6) 0.0180 1.0000 Uani . . . . . .
I21 I 0.69366(8) 0.33608(6) 0.35295(6) 0.0231 0.8000 Uani . . . . . .
I22 I 0.6934(6) 0.3281(3) 0.3723(2) 0.0170(10) 0.1500 Uiso . . . . . .
I23 I 0.6912(13) 0.3518(7) 0.3171(8) 0.0272(19) 0.0500 Uiso . . . . . .
H24 H 0.6087 0.7258 0.5960 0.0275 1.0000 Uiso R . . . . .
H25 H 0.4324 0.6684 0.5950 0.0275 1.0000 Uiso R . . . . .
H26 H 1.2807 0.5373 0.5148 0.0424 1.0000 Uiso R . . . . .
H27 H 1.2838 0.4134 0.5314 0.0424 1.0000 Uiso R . . . . .
H28 H 0.4336 0.7747 0.3460 0.0276 1.0000 Uiso R . . . . .
H29 H 0.4538 0.6508 0.3599 0.0276 1.0000 Uiso R . . . . .
H30 H 0.9140 0.7810 0.2707 0.0294 1.0000 Uiso R . . . . .
H31 H 0.8692 0.7166 0.1925 0.0294 1.0000 Uiso R . . . . .
H32 H 1.2634 0.5014 0.2787 0.0344 1.0000 Uiso R . . . . .
H33 H 1.0779 0.4590 0.2877 0.0344 1.0000 Uiso R . . . . .
H34 H 0.6255 0.7857 0.2482 0.0335 1.0000 Uiso R . . . . .
H35 H 0.6195 0.6599 0.2517 0.0335 1.0000 Uiso R . . . . .
H36 H 1.0967 0.5536 0.6228 0.0396 1.0000 Uiso R . . . . .
H37 H 1.1115 0.4288 0.6333 0.0396 1.0000 Uiso R . . . . .
H38 H 1.3424 0.4392 0.4004 0.0384 1.0000 Uiso R . . . . .
H39 H 1.1631 0.3863 0.4065 0.0384 1.0000 Uiso R . . . . .
H40 H 1.1555 0.6750 0.2750 0.0312 1.0000 Uiso R . . . . .
H41 H 1.0946 0.6057 0.2018 0.0312 1.0000 Uiso R . . . . .
H42 H 0.5338 0.8030 0.4746 0.0268 1.0000 Uiso R . . . . .
H43 H 0.3635 0.7387 0.4743 0.0268 1.0000 Uiso R . . . . .
H44 H 0.8602 0.4869 0.6872 0.0313 1.0000 Uiso R . . . . .
H45 H 0.8215 0.4146 0.6123 0.0313 1.0000 Uiso R . . . . .
H46 H 0.6131 0.5768 0.6727 0.0259 1.0000 Uiso R . . . . .
H47 H 0.5644 0.5076 0.5975 0.0259 1.0000 Uiso R . . . . .
H48 H 1.0381 0.7273 0.0717 0.0466 1.0000 Uiso . . . . . .
H49 H 0.9178 0.6900 0.0088 0.0466 1.0000 Uiso . . . . . .

loop_
_atom_site_aniso_label
_atom_site_aniso_U_11
_atom_site_aniso_U_22
_atom_site_aniso_U_33
_atom_site_aniso_U_23
_atom_site_aniso_U_13
_atom_site_aniso_U_12
O1 0.0112(16) 0.0280(18) 0.0276(18) 0.0059(15) 0.0006(14) -0.0060(15)
C2 0.015(2) 0.041(3) 0.022(2) 0.003(2) 0.0059(18) -0.006(2)
C3 0.013(2) 0.034(3) 0.028(2) -0.005(2) 0.0043(18) -0.002(2)
O4 0.0071(15) 0.028(2) 0.0283(18) -0.0018(15) 0.0027(13) 0.0026(14)
C5 0.012(2) 0.027(2) 0.033(3) -0.003(2) 0.0007(19) 0.0068(19)
C6 0.0062(19) 0.029(3) 0.032(3) 0.001(2) -0.0015(17) 0.0002(17)
O7 0.0099(15) 0.0288(17) 0.0250(16) -0.0011(16) -0.0043(14) 0.0008(12)
C8 0.018(3) 0.035(3) 0.030(3) 0.000(2) -0.003(2) 0.006(2)
C9 0.021(3) 0.034(3) 0.024(2) 0.006(2) 0.0011(19) -0.001(2)
O10 0.0124(17) 0.0298(19) 0.029(2) -0.0005(16) 0.0021(15) 0.0017(15)
C11 0.017(3) 0.035(3) 0.029(3) -0.006(2) 0.010(2) -0.003(2)
C12 0.012(2) 0.033(3) 0.040(3) -0.007(2) 0.002(2) 0.0007(19)
O13 0.0077(15) 0.0264(19) 0.037(2) -0.0037(16) 0.0047(13) 0.0010(13)
C14 0.012(2) 0.035(3) 0.056(4) 0.010(3) 0.010(2) 0.013(2)
C15 0.009(3) 0.035(3) 0.056(4) 0.004(3) 0.000(2) 0.0031(19)
O16 0.0104(16) 0.0262(19) 0.037(2) 0.0069(16) -0.0039(16) -0.0001(14)
C17 0.020(3) 0.039(3) 0.036(3) -0.001(3) -0.012(2) 0.006(2)
C18 0.027(3) 0.029(3) 0.029(3) 0.010(2) -0.001(2) 0.001(2)
O19 0.031(3) 0.042(3) 0.042(3) 0.000(2) 0.004(2) -0.002(2)
K20 0.0077(4) 0.0229(4) 0.0233(5) -0.0015(4) -0.0005(3) 0.0014(3)
I21 0.0146(2) 0.0307(3) 0.0239(5) -0.0080(4) 0.0001(3) -0.00410(18)

loop_
_atom_type_symbol
_atom_type_scat_dispersion_real
_atom_type_scat_dispersion_imag
_atom_type_scat_Cromer_Mann_a1
_atom_type_scat_Cromer_Mann_b1
_atom_type_scat_Cromer_Mann_a2
_atom_type_scat_Cromer_Mann_b2
_atom_type_scat_Cromer_Mann_a3
_atom_type_scat_Cromer_Mann_b3
_atom_type_scat_Cromer_Mann_a4
_atom_type_scat_Cromer_Mann_b4
_atom_type_scat_Cromer_Mann_c
_atom_type_scat_source
C 0.0007 0.0010 2.3100 20.8439 1.0200 10.2075 1.5886 0.5687 0.8650 51.6512 0.2156 'International Tables Vol C 4.2.6.8 and 6.1.1.4'
H 0.0000 0.0000 0.4930 10.5109 0.3229 26.1257 0.1402 3.1424 0.0408 57.7998 0.0030 'International Tables Vol C 4.2.6.8 and 6.1.1.4'
N 0.0015 0.0023 12.2126 0.0057 3.1322 9.8933 2.0125 28.9975 1.1663 0.5826 -11.5290 'International Tables Vol C 4.2.6.8 and 6.1.1.4'
O 0.0029 0.0046 3.0485 13.2771 2.2868 5.7011 1.5463 0.3239 0.8670 32.9089 0.2508 'International Tables Vol C 4.2.6.8 and 6.1.1.4'
K 0.1276 0.1375 8.2186 12.7949 7.4398 0.7748 1.0519 213.1870 0.8659 41.6841 1.4228 'International Tables Vol C 4.2.6.8 and 6.1.1.4'
I -1.0469 1.0166 20.1472 4.3470 18.9949 0.3814 7.5138 27.7660 2.2735 66.8776 4.0712 'International Tables Vol C 4.2.6.8 and 6.1.1.4'

loop_
_geom_angle_atom_site_label_1
_geom_angle_site_symmetry_1
_geom_angle_atom_site_label_2
_geom_angle_site_symmetry_2
_geom_angle_atom_site_label_3
_geom_angle_site_symmetry_3
_geom_angle
_geom_angle_publ_flag
C2 . O1 . C18 . 109.7(5) yes
O1 . C2 . C3 . 107.6(5) yes
O1 . C2 . H46 . 111.0 no
C3 . C2 . H46 . 108.0 no
O1 . C2 . H47 . 111.3 no
C3 . C2 . H47 . 107.7 no
H46 . C2 . H47 . 111.1 no
C2 . C3 . O4 . 108.7(5) yes
C2 . C3 . H24 . 109.1 no
O4 . C3 . H24 . 109.8 no
C2 . C3 . H25 . 110.0 no
O4 . C3 . H25 . 109.8 no
H24 . C3 . H25 . 109.4 no
C3 . O4 . C5 . 111.6(4) yes
O4 . C5 . C6 . 108.5(5) yes
O4 . C5 . H42 . 109.8 no
C6 . C5 . H42 . 110.2 no
O4 . C5 . H43 . 109.8 no
C6 . C5 . H43 . 110.5 no
H42 . C5 . H43 . 108.1 no
C5 . C6 . O7 . 109.3(4) yes
C5 . C6 . H28 . 108.7 no
O7 . C6 . H28 . 108.6 no
C5 . C6 . H29 . 109.6 no
O7 . C6 . H29 . 111.6 no
H28 . C6 . H29 . 108.9 no
C6 . O7 . C8 . 110.0(4) yes
O7 . C8 . C9 . 109.1(5) yes
O7 . C8 . H34 . 108.3 no
C9 . C8 . H34 . 111.0 no
O7 . C8 . H35 . 109.2 no
C9 . C8 . H35 . 111.4 no
H34 . C8 . H35 . 107.7 no
C8 . C9 . O10 . 109.5(5) yes
C8 . C9 . H30 . 111.3 no
O10 . C9 . H30 . 109.1 no
C8 . C9 . H31 . 110.5 no
O10 . C9 . H31 . 108.4 no
H30 . C9 . H31 . 108.0 no
C9 . O10 . C11 . 111.5(5) yes
O10 . C11 . C12 . 107.1(5) yes
O10 . C11 . H40 . 110.8 no
C12 . C11 . H40 . 108.5 no
O10 . C11 . H41 . 110.2 no
C12 . C11 . H41 . 110.2 no
H40 . C11 . H41 . 110.0 no
C11 . C12 . O13 . 110.2(5) yes
C11 . C12 . H32 . 111.0 no
O13 . C12 . H32 . 110.5 no
C11 . C12 . H33 . 109.0 no
O13 . C12 . H33 . 108.5 no
H32 . C12 . H33 . 107.6 no
C12 . O13 . C14 . 112.4(5) yes
O13 . C14 . C15 . 110.0(6) yes
O13 . C14 . H38 . 108.8 no
C15 . C14 . H38 . 110.2 no
O13 . C14 . H39 . 109.4 no
C15 . C14 . H39 . 109.9 no
H38 . C14 . H39 . 108.6 no
C14 . C15 . O16 . 108.1(5) yes
C14 . C15 . H26 . 109.3 no
O16 . C15 . H26 . 110.1 no
C14 . C15 . H27 . 109.9 no
O16 . C15 . H27 . 111.3 no
H26 . C15 . H27 . 108.2 no
C15 . O16 . C17 . 112.2(5) yes
O16 . C17 . C18 . 109.5(5) yes
O16 . C17 . H36 . 106.7 no
C18 . C17 . H36 . 111.6 no
O16 . C17 . H37 . 108.1 no
C18 . C17 . H37 . 112.9 no
H36 . C17 . H37 . 107.7 no
C17 . C18 . O1 . 107.7(5) yes
C17 . C18 . H44 . 109.1 no
O1 . C18 . H44 . 110.9 no
C17 . C18 . H45 . 109.3 no
O1 . C18 . H45 . 109.5 no
H44 . C18 . H45 . 110.3 no
H48 . O19 . H49 . 131.0 no
I21 . K20 . I22 . 6.00(7) yes
I21 . K20 . I23 . 10.7(2) yes
I22 . K20 . I23 . 16.7(2) yes

loop_
_geom_bond_atom_site_label_1
_geom_bond_site_symmetry_1
_geom_bond_atom_site_label_2
_geom_bond_site_symmetry_2
_geom_bond_distance
_geom_bond_publ_flag
O1 . C2 . 1.424(7) yes
O1 . C18 . 1.430(7) yes
C2 . C3 . 1.494(9) yes
C2 . H46 . 0.991 no
C2 . H47 . 0.986 no
C3 . O4 . 1.419(7) yes
C3 . H24 . 0.999 no
C3 . H25 . 0.996 no
O4 . C5 . 1.423(7) yes
C5 . C6 . 1.502(8) yes
C5 . H42 . 1.006 no
C5 . H43 . 1.006 no
C6 . O7 . 1.414(6) yes
C6 . H28 . 1.013 no
C6 . H29 . 0.982 no
O7 . C8 . 1.420(7) yes
C8 . C9 . 1.490(9) yes
C8 . H34 . 1.005 no
C8 . H35 . 1.005 no
C9 . O10 . 1.437(8) yes
C9 . H30 . 1.000 no
C9 . H31 . 1.016 no
O10 . C11 . 1.412(7) yes
C11 . C12 . 1.496(10) yes
C11 . H40 . 0.989 no
C11 . H41 . 1.001 no
C12 . O13 . 1.399(8) yes
C12 . H32 . 0.995 no
C12 . H33 . 1.023 no
O13 . C14 . 1.425(8) yes
C14 . C15 . 1.498(12) yes
C14 . H38 . 1.010 no
C14 . H39 . 0.995 no
C15 . O16 . 1.409(7) yes
C15 . H26 . 1.005 no
C15 . H27 . 0.999 no
O16 . C17 . 1.417(8) yes
C17 . C18 . 1.500(9) yes
C17 . H36 . 1.008 no
C17 . H37 . 1.002 no
C18 . H44 . 0.987 no
C18 . H45 . 0.999 no
O19 . H48 . 0.853 no
O19 . H49 . 0.850 no
K20 . I21 . 3.3585(19) yes
K20 . I22 . 3.334(5) yes
K20 . I23 . 3.496(10) yes
